data_7245684
loop_
_publ_author_name
'Bilal, Aqsa'
'Mehmood, Arshad'
'Noureen, Sajida'
'Lecomte, Claude'
'Ahmed, Maqsood'

_publ_section_title
;
 Crystal Engineering of co-crystal of antipyrine and 2-chlorobenzoic acid:
 relative energetic contributions based on multipolar refinement
;
_journal_name_full CrystEngComm
_journal_paper_doi 10.1039/D2CE01179D
_journal_year 2022
_chemical_formula_moiety 'C18 H17 Cl N2 O3'
_chemical_formula_sum 'C18 H17 Cl N2 O3'
_chemical_formula_weight 344.777
_space_group_IT_number 14
_space_group_name_Hall '-P 2ybc'
_space_group_name_H-M_alt 'P 1 21/c 1'
_symmetry_cell_setting monoclinic
_symmetry_space_group_name_Hall '-P 2ybc'
_symmetry_space_group_name_H-M 'P 1 21/c 1'
_atom_sites_solution_hydrogens difmap
_atom_sites_solution_primary direct
_atom_sites_solution_secondary difmap
_audit_creation_method 'MoPro v20.06             '
_audit_update_record
;
2022-01-28 deposited with the CCDC.	2022-10-17 downloaded from the CCDC.
;
_cell_angle_alpha 90.
_cell_angle_beta 92.6750(1)
_cell_angle_gamma 90.
_cell_formula_units_Z 4
_cell_length_a 12.4003(3)
_cell_length_b 7.1632(1)
_cell_length_c 18.4777(4)
_cell_measurement_reflns_used 1200
_cell_measurement_temperature 100(1)
_cell_measurement_theta_max 45.3
_cell_measurement_theta_min 2.2
_cell_volume 1639.51(6)
_computing_structure_refinement 'MoPro (J. Appl. Cryst. 2005, 38, 38-54)'
_diffrn_ambient_temperature 100(1)
_diffrn_measured_fraction_theta_full 0.991
_diffrn_measured_fraction_theta_max 0.991
_diffrn_measurement_device_type 'Bruker D8 Venture with PHOTON II Detector (Bruker, 2016)'
_diffrn_measurement_method 'omega and phi scan'
_diffrn_radiation_source '1 us'
_diffrn_radiation_type MoK\a
_diffrn_radiation_wavelength 0.71073
_diffrn_reflns_av_R_equivalents 0.0509
_diffrn_reflns_av_sigmaI/netI 0.03691
_diffrn_reflns_limit_h_max 23
_diffrn_reflns_limit_h_min -23
_diffrn_reflns_limit_k_max 12
_diffrn_reflns_limit_k_min -13
_diffrn_reflns_limit_l_max 35
_diffrn_reflns_limit_l_min -34
_diffrn_reflns_number 14197
_diffrn_reflns_theta_full 42.47
_diffrn_reflns_theta_max 42.47
_diffrn_reflns_theta_min 2.21
_exptl_absorpt_coefficient_mu 0.252
_exptl_absorpt_correction_T_max 0.991
_exptl_absorpt_correction_T_min 0.977
_exptl_absorpt_correction_type numerical
_exptl_absorpt_process_details Numerical
_exptl_crystal_colour colourless
_exptl_crystal_density_diffrn 1.397
_exptl_crystal_density_method 'not measured'
_exptl_crystal_description neddle
_exptl_crystal_F_000 720
_exptl_crystal_size_max 0.287
_exptl_crystal_size_mid 0.230
_exptl_crystal_size_min 0.110
_refine_diff_density_max 0.38
_refine_diff_density_min -0.37
_refine_ls_extinction_method none
_refine_ls_goodness_of_fit_ref 1.044
_refine_ls_hydrogen_treatment refxyz
_refine_ls_matrix_type full
_refine_ls_number_parameters 804
_refine_ls_number_reflns 9233
_refine_ls_number_restraints 0
_refine_ls_restrained_S_all 0.000
_refine_ls_R_factor_all 0.0431
_refine_ls_R_factor_gt 0.0431
_refine_ls_shift/su_max -0.012
_refine_ls_shift/su_mean 0.000
_refine_ls_structure_factor_coef Fsqd
_refine_ls_weighting_details 'calc w =1/[1.3895*\s^2^(Fo^2^)+0.0005*Yo^2^]'
_refine_ls_weighting_scheme calc
_refine_ls_wR_factor_gt 0.0312
_refine_ls_wR_factor_ref 0.0312
_reflns_number_gt 9233
_reflns_number_total 9233
_reflns_threshold_expression >2.0sigma(I)
_cod_data_source_file d2ce01179d2.cif
_cod_data_source_block Multipolar_MoPro
_cod_original_cell_volume 1639.51(5)
_cod_original_sg_symbol_H-M 'P 21/c'
_cod_database_code 7245684
_publcif_datablock.id {8c50a799-5553-43b5-bae9-dca087e1e25d}

loop_
_symmetry_equiv_pos_as_xyz
'x, y, z'
'-x, y+1/2, -z+1/2'
'-x, -y, -z'
'x, -y-1/2, z-1/2'

loop_
_atom_site_type_symbol
_atom_site_label
_atom_site_fract_x
_atom_site_fract_y
_atom_site_fract_z
_atom_site_U_iso_or_equiv
_atom_site_adp_type
_atom_site_occupancy
_atom_site_calc_flag
_atom_site_refinement_flags_posn
_atom_site_refinement_flags_adp
_atom_site_disorder_assembly
_atom_site_disorder_group
Cl Cl1 0.84398(12) 0.5013(2) 0.45161(10) 0.02524(4) Uani 1 d . . . .
N N1 0.28247(8) 0.67481(14) 0.31785(6) 0.01280(8) Uani 1 d . . . .
O O1 0.35761(7) 0.45109(14) 0.39553(5) 0.01559(8) Uani 1 d . . . .
C C1 0.20748(7) 0.55867(12) 0.27864(6) 0.01244(7) Uani 1 d . . . .
O O2 0.51865(10) 0.29644(16) 0.46203(7) 0.01527(10) Uani 1 d . . . .
H H2 0.4587(9) 0.369(2) 0.432(12) 0.02490 Uani 1 d D U . .
N N2 0.31822(9) 0.83706(13) 0.28514(6) 0.01331(8) Uani 1 d . . . .
C C2 0.20739(8) 0.55179(14) 0.20320(7) 0.01558(9) Uani 1 d . . . .
H H2A 0.2647(9) 0.6354(17) 0.174(12) 0.02955 Uani 1 d D U . .
C C3 0.13378(9) 0.43705(14) 0.16525(7) 0.01937(9) Uani 1 d . . . .
H H3 0.1329(14) 0.432(2) 0.106(12) 0.03544 Uani 1 d D U . .
O O3 0.62812(12) 0.4149(2) 0.38071(10) 0.02066(15) Uani 1 d . . . .
C C4 0.06083(8) 0.32979(14) 0.20254(7) 0.02104(9) Uani 1 d . . . .
H H4 0.0034(11) 0.2397(19) 0.173(12) 0.04084 Uani 1 d D U . .
C C5 0.06146(8) 0.33766(14) 0.27801(8) 0.01956(9) Uani 1 d . . . .
H H5 0.0040(10) 0.254(2) 0.307(12) 0.03917 Uani 1 d D U . .
C C6 0.13475(8) 0.45198(14) 0.31657(7) 0.01567(8) Uani 1 d . . . .
H H6 0.1347(13) 0.458(2) 0.375(12) 0.03241 Uani 1 d D U . .
C C7 0.36425(7) 0.60736(13) 0.36513(5) 0.01193(8) Uani 1 d . . . .
C C8 0.44737(7) 0.74418(13) 0.36617(5) 0.01298(8) Uani 1 d . . . .
H H8 0.522(12) 0.740(2) 0.3985(8) 0.03081 Uani 1 d D U . .
C C9 0.41516(7) 0.88194(12) 0.31840(5) 0.01245(8) Uani 1 d . . . .
C C10 0.47015(10) 1.05856(16) 0.30038(7) 0.02040(10) Uani 1 d . . . .
H H10A 0.4697(13) 1.075(2) 0.241(12) 0.04004 Uani 1 d D U . .
H H10B 0.554(12) 1.055(2) 0.3222(9) 0.04223 Uani 1 d D U . .
H H10C 0.4278(11) 1.1768(13) 0.324(12) 0.04122 Uani 1 d D U . .
C C11 0.23820(7) 0.97432(12) 0.25996(5) 0.01699(8) Uani 1 d . . . .
H H11A 0.2785(19) 1.093(2) 0.236(12) 0.03624 Uani 1 d D U . .
H H11B 0.1926(19) 1.023(4) 0.306(12) 0.03602 Uani 1 d D U . .
H H11C 0.1828(17) 0.910(3) 0.219(12) 0.03488 Uani 1 d D U . .
C C12 0.70197(8) 0.21650(13) 0.47438(5) 0.01186(8) Uani 1 d . . . .
C C13 0.67934(8) 0.04034(13) 0.50286(5) 0.01426(8) Uani 1 d . . . .
H H13 0.598(12) -0.0147(19) 0.4967(9) 0.02844 Uani 1 d D U . .
C C14 0.75889(9) -0.06564(13) 0.53911(6) 0.01734(9) Uani 1 d . . . .
H H14 0.7400(12) -0.2038(9) 0.560(12) 0.02944 Uani 1 d D U . .
C C15 0.86294(8) 0.00655(16) 0.54879(6) 0.01847(10) Uani 1 d . . . .
H H15 0.9252(9) -0.0744(19) 0.578(12) 0.03253 Uani 1 d D U . .
C C16 0.88745(9) 0.18167(17) 0.52135(6) 0.01758(11) Uani 1 d . . . .
H H16 0.969(12) 0.2385(19) 0.5292(8) 0.03723 Uani 1 d D U . .
C C17 0.80770(8) 0.28454(12) 0.48362(5) 0.01446(8) Uani 1 d . . . .
C C18 0.61354(7) 0.32202(12) 0.43433(5) 0.01277(8) Uani 1 d . . . .

loop_
_atom_site_aniso_label
_atom_site_aniso_U_11
_atom_site_aniso_U_22
_atom_site_aniso_U_33
_atom_site_aniso_U_12
_atom_site_aniso_U_13
_atom_site_aniso_U_23
Cl1 0.02270(18) 0.01866(17) 0.0340(2) -0.00845(12) -0.00301(14) 0.00572(14)
N1 0.0121(4) 0.0121(3) 0.0140(4) -0.0010(3) -0.0017(3) 0.0035(3)
O1 0.0143(3) 0.0142(3) 0.0180(4) -0.0003(3) -0.0022(3) 0.0065(3)
C1 0.0099(3) 0.0121(3) 0.0153(4) -0.0004(3) 0.0000(3) 0.0023(3)
O2 0.0123(4) 0.0189(4) 0.0146(4) 0.0016(3) 0.0003(3) 0.0044(4)
H2 0.02299 0.02687 0.02485 0.00208 0.00119 0.00659
N2 0.0140(4) 0.0110(3) 0.0148(4) -0.0011(3) -0.0012(3) 0.0031(3)
C2 0.0135(4) 0.0177(4) 0.0153(4) -0.0023(3) -0.0009(3) 0.0005(3)
H2A 0.03165 0.03168 0.02560 -0.00718 0.00432 0.00259
C3 0.0186(4) 0.0192(4) 0.0197(5) -0.0024(3) -0.0048(4) -0.0014(4)
H3 0.04123 0.03697 0.02734 -0.00146 -0.00684 -0.00387
O3 0.0183(6) 0.0264(6) 0.0175(5) 0.0021(4) 0.0032(5) 0.0110(5)
C4 0.0169(4) 0.0161(4) 0.0294(6) -0.0036(3) -0.0066(4) 0.0011(4)
H4 0.03372 0.03397 0.05333 -0.01037 -0.01409 -0.00141
C5 0.0134(4) 0.0153(4) 0.0297(5) -0.0033(3) -0.0014(4) 0.0060(4)
H5 0.02724 0.03673 0.05358 -0.01025 0.00231 0.01364
C6 0.0124(4) 0.0144(3) 0.0203(5) -0.0011(3) 0.0014(3) 0.0045(3)
H6 0.03249 0.03762 0.02746 -0.00307 0.00492 0.00778
C7 0.0118(3) 0.0122(3) 0.0118(3) 0.0004(3) -0.0004(3) 0.0018(3)
C8 0.0129(3) 0.0146(3) 0.0113(3) -0.0012(3) -0.0011(3) -0.0002(3)
H8 0.02870 0.02977 0.03297 -0.00441 -0.00926 0.00485
C9 0.0143(4) 0.0121(3) 0.0109(3) -0.0018(3) 0.0009(3) -0.0009(3)
C10 0.0247(5) 0.0160(4) 0.0206(5) -0.0083(4) 0.0011(4) 0.0008(4)
H10A 0.05404 0.03748 0.02844 -0.01220 0.00014 0.00793
H10B 0.03242 0.03551 0.05736 -0.00801 -0.01300 0.01191
H10C 0.04904 0.02380 0.05126 0.00032 0.00721 -0.00205
C11 0.0193(4) 0.0143(3) 0.0174(4) 0.0034(3) 0.0001(3) 0.0034(3)
H11A 0.03748 0.02816 0.04341 -0.00446 0.00550 0.01416
H11B 0.04553 0.04139 0.02186 0.01292 0.00920 0.00158
H11C 0.03846 0.03193 0.03311 0.00027 -0.01066 -0.00539
C12 0.0117(4) 0.0120(3) 0.0118(4) -0.0003(3) 0.0004(3) 0.0007(3)
C13 0.0131(4) 0.0131(3) 0.0167(4) 0.0003(3) 0.0012(3) 0.0029(3)
H13 0.01986 0.03000 0.03551 -0.00347 0.00193 0.00580
C14 0.0169(4) 0.0157(4) 0.0196(4) 0.0031(3) 0.0016(3) 0.0048(3)
H14 0.02921 0.02563 0.03374 0.00022 0.00420 0.00896
C15 0.0151(4) 0.0211(4) 0.0190(4) 0.0043(3) -0.0010(3) 0.0036(4)
H15 0.02604 0.03518 0.03578 0.00461 -0.00486 0.00776
C16 0.0127(4) 0.0210(4) 0.0188(5) 0.0000(3) -0.0021(3) 0.0005(4)
H16 0.02345 0.03803 0.04927 -0.00766 -0.00829 0.00705
C17 0.0133(4) 0.0146(3) 0.0154(4) -0.0016(3) -0.0003(3) -0.0001(3)
C18 0.0130(3) 0.0142(3) 0.0112(3) 0.0007(3) 0.0009(3) 0.0020(3)

loop_
_atom_type_symbol
_atom_type_description
_atom_type_scat_dispersion_real
_atom_type_scat_dispersion_imag
_atom_type_scat_source
C C 0.0033 0.0016 'Su & Coppens. Acta. Cryst. (1997) A53, 749-762. '
H H 0.0000 0.0000 'Su & Coppens. Acta. Cryst. (1997) A53, 749-762. '
N N 0.0061 0.0033 'Su & Coppens. Acta. Cryst. (1997) A53, 749-762. '
O O 0.0106 0.0060 'Su & Coppens. Acta. Cryst. (1997) A53, 749-762. '
Cl Cl 0.1484 0.1585 'Su & Coppens. Acta. Cryst. (1997) A53, 749-762. '

loop_
_geom_angle_atom_site_label_1
_geom_angle_atom_site_label_2
_geom_angle_atom_site_label_3
_geom_angle
_geom_angle_site_symmetry_1
_geom_angle_site_symmetry_2
_geom_angle_site_symmetry_3
_geom_angle_publ_flag
N2 N1 C7 108.93(4) . . . ?
N2 N1 C1 118.79(4) . . . ?
C7 N1 C1 123.80(4) . . . ?
N1 C1 C2 120.02(5) . . . ?
N1 C1 C6 119.17(5) . . . ?
C2 C1 C6 120.81(5) . . . ?
C18 O2 H2 110.4(5) . . . ?
N1 N2 C9 107.05(4) . . . ?
N1 N2 C11 118.42(4) . . . ?
C9 N2 C11 123.90(5) . . . ?
C1 C2 C3 119.60(6) . . . ?
C1 C2 H2A 120.10(6) . . . ?
C3 C2 H2A 120.3(2) . . . ?
C2 C3 C4 120.11(6) . . . ?
C2 C3 H3 120.0(5) . . . ?
C4 C3 H3 119.9(5) . . . ?
C3 C4 C5 119.90(6) . . . ?
C3 C4 H4 120.3(3) . . . ?
C5 C4 H4 119.83(7) . . . ?
C6 C5 C4 120.51(6) . . . ?
C6 C5 H5 119.6(3) . . . ?
C4 C5 H5 119.89(7) . . . ?
C1 C6 C5 119.08(5) . . . ?
C1 C6 H6 120.7(5) . . . ?
C5 C6 H6 120.2(5) . . . ?
O1 C7 N1 121.88(5) . . . ?
O1 C7 C8 132.10(5) . . . ?
N1 C7 C8 105.98(5) . . . ?
C7 C8 C9 107.35(5) . . . ?
C7 C8 H8 126.4(4) . . . ?
C9 C8 H8 126.3(5) . . . ?
N2 C9 C8 110.18(5) . . . ?
N2 C9 C10 120.35(5) . . . ?
C8 C9 C10 129.47(5) . . . ?
C9 C10 H10B 109.7(5) . . . ?
C9 C10 H10A 109.6(5) . . . ?
C9 C10 H10C 109.5(5) . . . ?
H10B C10 H10A 109.3(8) . . . ?
H10B C10 H10C 109.3(7) . . . ?
H10A C10 H10C 109.5(5) . . . ?
N2 C11 H11A 109.7(7) . . . ?
N2 C11 H11C 109.4(7) . . . ?
N2 C11 H11B 109.6(6) . . . ?
H11A C11 H11C 109.2(7) . . . ?
H11A C11 H11B 109.6(9) . . . ?
H11C C11 H11B 109.3(8) . . . ?
C17 C12 C18 122.92(5) . . . ?
C17 C12 C13 118.05(5) . . . ?
C18 C12 C13 119.02(5) . . . ?
C12 C13 C14 121.49(5) . . . ?
C12 C13 H13 119.3(5) . . . ?
C14 C13 H13 119.2(4) . . . ?
C13 C14 C15 119.37(5) . . . ?
C13 C14 H14 120.3(4) . . . ?
C15 C14 H14 120.3(4) . . . ?
C16 C15 C14 120.28(5) . . . ?
C16 C15 H15 120.0(5) . . . ?
C14 C15 H15 119.8(5) . . . ?
C17 C16 C15 119.79(5) . . . ?
C17 C16 H16 119.9(4) . . . ?
C15 C16 H16 120.3(5) . . . ?
Cl1 C17 C12 121.84(4) . . . ?
Cl1 C17 C16 117.14(4) . . . ?
C12 C17 C16 120.99(5) . . . ?
O2 C18 O3 124.27(5) . . . ?
O2 C18 C12 112.59(5) . . . ?
O3 C18 C12 123.09(5) . . . ?

loop_
_geom_bond_atom_site_label_1
_geom_bond_atom_site_label_2
_geom_bond_distance
_geom_bond_site_symmetry_2
_geom_bond_publ_flag
Cl1 C17 1.7289(7) . ?
N1 N2 1.3920(7) . ?
N1 C7 1.3937(8) . ?
N1 C1 1.4208(8) . ?
O1 C7 1.2569(7) . ?
C1 C2 1.3948(9) . ?
C1 C6 1.3956(9) . ?
O2 C18 1.3177(8) . ?
O2 H2 1.04627 . ?
N2 C9 1.3628(8) . ?
N2 C11 1.4576(8) . ?
C2 C3 1.3930(9) . ?
C2 H2A 1.08886 . ?
C3 C4 1.3934(10) . ?
C3 H3 1.08998 . ?
O3 C18 1.2138(8) . ?
C4 C5 1.3953(11) . ?
C4 H4 1.08821 . ?
C5 C6 1.3942(9) . ?
C5 H5 1.08982 . ?
C6 H6 1.08870 . ?
C7 C8 1.4218(8) . ?
C8 C9 1.3709(9) . ?
C8 H8 1.08040 . ?
C9 C10 1.4825(8) . ?
C10 H10B 1.09304 . ?
C10 H10A 1.09712 . ?
C10 H10C 1.09980 . ?
C11 H11A 1.09167 . ?
C11 H11C 1.09265 . ?
C11 H11B 1.09634 . ?
C12 C17 1.4016(8) . ?
C12 C18 1.4986(8) . ?
C12 C13 1.4006(8) . ?
C13 C14 1.3916(9) . ?
C13 H13 1.08837 . ?
C14 C15 1.3938(9) . ?
C14 H14 1.08931 . ?
C15 C16 1.3918(9) . ?
C15 H15 1.08985 . ?
C16 C17 1.3938(9) . ?
C16 H16 1.08872 . ?

loop_
_geom_hbond_atom_site_label_D
_geom_hbond_atom_site_label_H
_geom_hbond_atom_site_label_A
_geom_hbond_distance_DH
_geom_hbond_distance_HA
_geom_hbond_distance_DA
_geom_hbond_angle_DHA
_geom_hbond_site_symmetry_A
O2 H2 O1 1.046 1.513 2.5487(6) 169.34 1
O2 H2 C7 1.046 2.382 3.3930(7) 162.05 1
C11 H11C C2 1.093 2.605 3.2202(9) 114.83 1
C10 H10A C8 1.097 2.581 3.5467(10) 146.37 2_655
C13 H13 O2 1.088 2.615 3.5238(8) 140.56 3_656
C14 H14 O1 1.089 2.320 3.3662(8) 160.45 3_656

loop_
_geom_torsion_atom_site_label_1
_geom_torsion_atom_site_label_2
_geom_torsion_atom_site_label_3
_geom_torsion_atom_site_label_4
_geom_torsion_site_symmetry_1
_geom_torsion_site_symmetry_2
_geom_torsion_site_symmetry_3
_geom_torsion_site_symmetry_4
_geom_torsion
_geom_torsion_publ_flag
Cl1 C17 C12 C18 . . . . 2.07(7) ?
Cl1 C17 C12 C13 . . . . -179.20(7) ?
Cl1 C17 C16 C15 . . . . 179.65(7) ?
Cl1 C17 C16 H16 . . . . -0.4(6) ?
N1 N2 C9 C8 . . . . 5.93(6) ?
N1 N2 C9 C10 . . . . -174.40(7) ?
N1 N2 C11 H11A . . . . -179.8(2) ?
N1 N2 C11 H11C . . . . -60.0(3) ?
N1 N2 C11 H11B . . . . 59.8(3) ?
N1 C7 C8 C9 . . . . -2.34(6) ?
N1 C7 C8 H8 . . . . 177.7(5) ?
N1 C1 C2 C3 . . . . 179.80(7) ?
N1 C1 C2 H2A . . . . 0.0(5) ?
N1 C1 C6 C5 . . . . -179.80(7) ?
N1 C1 C6 H6 . . . . 0.4(6) ?
O1 C7 N1 N2 . . . . -171.86(6) ?
O1 C7 N1 C1 . . . . -24.46(7) ?
O1 C7 C8 C9 . . . . 175.19(7) ?
O1 C7 C8 H8 . . . . -4.7(6) ?
C1 N1 N2 C9 . . . . -156.68(6) ?
C1 N1 N2 C11 . . . . 57.29(7) ?
C1 N1 C7 C8 . . . . 153.38(7) ?
C1 C2 C3 C4 . . . . -0.07(7) ?
C1 C2 C3 H3 . . . . 179.6(6) ?
C1 C6 C5 C4 . . . . 0.05(7) ?
C1 C6 C5 H5 . . . . -179.6(6) ?
O2 C18 C12 C17 . . . . -145.59(7) ?
O2 C18 C12 C13 . . . . 35.69(7) ?
H2 O2 C18 O3 . . . . -0.8(7) ?
H2 O2 C18 C12 . . . . -178.2(6) ?
N2 N1 C7 C8 . . . . 5.98(6) ?
N2 N1 C1 C2 . . . . 29.58(7) ?
N2 N1 C1 C6 . . . . -150.63(7) ?
N2 C9 C8 C7 . . . . -2.24(6) ?
N2 C9 C8 H8 . . . . 177.7(5) ?
N2 C9 C10 H10B . . . . -166.9(5) ?
N2 C9 C10 H10A . . . . -46.9(4) ?
N2 C9 C10 H10C . . . . 73.2(2) ?
C2 C1 N1 C7 . . . . -114.87(7) ?
C2 C1 C6 C5 . . . . 0.00(7) ?
C2 C1 C6 H6 . . . . -179.8(6) ?
C2 C3 C4 C5 . . . . 0.11(8) ?
C2 C3 C4 H4 . . . . -179.8(6) ?
H2A C2 C1 C6 . . . . -179.8(7) ?
H2A C2 C3 C4 . . . . 179.8(7) ?
H2A C2 C3 H3 . . . . -0.5(9) ?
C3 C2 C1 C6 . . . . 0.02(8) ?
C3 C4 C5 C6 . . . . -0.10(8) ?
C3 C4 C5 H5 . . . . 179.6(6) ?
H3 C3 C4 C5 . . . . -179.6(8) ?
H3 C3 C4 H4 . . . . 0.5(10) ?
O3 C18 C12 C17 . . . . 36.95(7) ?
O3 C18 C12 C13 . . . . -141.77(7) ?
C4 C5 C6 H6 . . . . 179.8(6) ?
H4 C4 C5 C6 . . . . 179.8(8) ?
H4 C4 C5 H5 . . . . -0.5(10) ?
H5 C5 C6 H6 . . . . 0.1(10) ?
C6 C1 N1 C7 . . . . 64.92(7) ?
C7 N1 N2 C9 . . . . -7.40(6) ?
C7 N1 N2 C11 . . . . -153.43(7) ?
C7 C8 C9 C10 . . . . 178.13(8) ?
C8 C9 N2 C11 . . . . 149.63(7) ?
C8 C9 C10 H10B . . . . 12.7(6) ?
C8 C9 C10 H10A . . . . 132.7(4) ?
C8 C9 C10 H10C . . . . -107.2(2) ?
H8 C8 C9 C10 . . . . -1.9(7) ?
C9 N2 C11 H11A . . . . 40.2(3) ?
C9 N2 C11 H11C . . . . 160.0(3) ?
C9 N2 C11 H11B . . . . -80.1(4) ?
C10 C9 N2 C11 . . . . -30.70(8) ?
C12 C17 C16 C15 . . . . 1.68(8) ?
C12 C17 C16 H16 . . . . -178.4(6) ?
C12 C13 C14 C15 . . . . 1.44(8) ?
C12 C13 C14 H14 . . . . -178.5(2) ?
C13 C12 C17 C16 . . . . -1.32(8) ?
C13 C14 C15 C16 . . . . -1.09(8) ?
C13 C14 C15 H15 . . . . 178.67(18) ?
H13 C13 C12 C17 . . . . 179.5(8) ?
H13 C13 C12 C18 . . . . -1.7(8) ?
H13 C13 C14 C15 . . . . -178.3(8) ?
H13 C13 C14 H14 . . . . 1.7(8) ?
C14 C13 C12 C17 . . . . -0.24(8) ?
C14 C13 C12 C18 . . . . 178.54(8) ?
C14 C15 C16 C17 . . . . -0.45(8) ?
C14 C15 C16 H16 . . . . 179.6(6) ?
H14 C14 C15 C16 . . . . 178.9(3) ?
H14 C14 C15 H15 . . . . -1.4(3) ?
H15 C15 C16 C17 . . . . 179.8(2) ?
H15 C15 C16 H16 . . . . -0.1(6) ?
C16 C17 C12 C18 . . . . 179.94(8) ?
